data_7111914
loop_
_publ_author_name
'Lucia Pineiro-Lopez'
'Maksym Seredyuk'
'M. Carmen Munoz'
'Jose A. Real'

_publ_section_title
;
 Two- and one-step cooperative spin transitions in Hofmann-like clathrates
 with enhanced loading capacity
;
_journal_name_full Chem.Commun.
_journal_page_first 1833
_journal_paper_doi 10.1039/c3cc48595a
_journal_volume 50
_journal_year 2014
_chemical_formula_sum 'C38 H24 Fe N6 Pt'
_chemical_formula_weight 815.57
_chemical_name_systematic
;
 ?
;
_space_group_IT_number 2
_symmetry_cell_setting triclinic
_symmetry_space_group_name_Hall '-P 1'
_symmetry_space_group_name_H-M 'P -1'
_atom_sites_solution_hydrogens geom
_atom_sites_solution_primary direct
_atom_sites_solution_secondary difmap
_audit_creation_method SHELXL-97
_cell_angle_alpha 73.531(3)
_cell_angle_beta 83.678(3)
_cell_angle_gamma 89.998(3)
_cell_formula_units_Z 2
_cell_length_a 7.2452(2)
_cell_length_b 13.9706(5)
_cell_length_c 16.3779(7)
_cell_measurement_reflns_used 100
_cell_measurement_temperature 120(1)
_cell_measurement_theta_max 20
_cell_measurement_theta_min 12
_cell_volume 1579.24(10)
_computing_cell_refinement 'HKL DENZO'
_computing_data_collection COLLECT
_computing_data_reduction 'HKL DENZO and SCALEPACK'
_computing_structure_refinement 'SHELXL-97 (Sheldrick, 2008)'
_computing_structure_solution SHELXS-97
_diffrn_ambient_temperature 120(1)
_diffrn_measured_fraction_theta_full 0.992
_diffrn_measured_fraction_theta_max 0.918
_diffrn_radiation_monochromator graphite
_diffrn_radiation_source 'fine-focus sealed tube'
_diffrn_radiation_type MoK\a
_diffrn_radiation_wavelength 0.71073
_diffrn_reflns_av_R_equivalents 0.0403
_diffrn_reflns_av_sigmaI/netI 0.0461
_diffrn_reflns_limit_h_max 10
_diffrn_reflns_limit_h_min -10
_diffrn_reflns_limit_k_max 20
_diffrn_reflns_limit_k_min -20
_diffrn_reflns_limit_l_max 23
_diffrn_reflns_limit_l_min -24
_diffrn_reflns_number 30408
_diffrn_reflns_theta_full 25.00
_diffrn_reflns_theta_max 32.51
_diffrn_reflns_theta_min 2.95
_exptl_absorpt_coefficient_mu 4.921
_exptl_absorpt_correction_T_max 0.6942
_exptl_absorpt_correction_T_min 0.5897
_exptl_absorpt_correction_type empirical
_exptl_absorpt_process_details 'Empirical absorption correction:XABS2'
_exptl_crystal_colour red
_exptl_crystal_density_diffrn 1.715
_exptl_crystal_density_method 'not measured'
_exptl_crystal_description prismatic
_exptl_crystal_F_000 796
_exptl_crystal_size_max 0.12
_exptl_crystal_size_mid 0.12
_exptl_crystal_size_min 0.08
_refine_diff_density_max 1.241
_refine_diff_density_min -2.266
_refine_diff_density_rms 0.314
_refine_ls_extinction_method none
_refine_ls_goodness_of_fit_ref 1.002
_refine_ls_hydrogen_treatment mixed
_refine_ls_matrix_type full
_refine_ls_number_parameters 418
_refine_ls_number_reflns 10484
_refine_ls_number_restraints 0
_refine_ls_restrained_S_all 1.002
_refine_ls_R_factor_all 0.0553
_refine_ls_R_factor_gt 0.0505
_refine_ls_shift/su_max 0.022
_refine_ls_shift/su_mean 0.002
_refine_ls_structure_factor_coef Fsqd
_refine_ls_weighting_details 'calc w=1/[\s^2^(Fo^2^)+(0.0656P)^2^+23.2445P] where P=(Fo^2^+2Fc^2^)/3'
_refine_ls_weighting_scheme calc
_refine_ls_wR_factor_gt 0.1240
_refine_ls_wR_factor_ref 0.1281
_reflns_number_gt 9658
_reflns_number_total 10484
_reflns_threshold_expression >2sigma(I)
_cod_data_source_file c3cc48595a.txt
_cod_data_source_block shelxl
_cod_original_sg_symbol_H-M P-1
_cod_database_code 7111914

loop_
_symmetry_equiv_pos_as_xyz
'x, y, z'
'-x, -y, -z'

loop_
_atom_site_label
_atom_site_type_symbol
_atom_site_fract_x
_atom_site_fract_y
_atom_site_fract_z
_atom_site_U_iso_or_equiv
_atom_site_adp_type
_atom_site_occupancy
_atom_site_symmetry_multiplicity
_atom_site_calc_flag
_atom_site_refinement_flags
Pt Pt 0.49309(2) 0.237530(12) 0.032574(11) 0.00550(6) Uani 1 1 d .
Fe2 Fe 0.0000 0.5000 0.0000 0.00436(16) Uani 1 2 d S
Fe1 Fe 0.0000 0.0000 0.0000 0.00428(16) Uani 1 2 d S
N1 N 0.0223(6) 0.0943(4) -0.1184(3) 0.0133(8) Uani 1 1 d .
N2 N 0.1813(6) 0.0837(3) 0.0281(3) 0.0098(7) Uani 1 1 d .
N3 N 0.8116(6) 0.3952(3) 0.0199(3) 0.0101(8) Uani 1 1 d .
N4 N 0.1934(6) 0.4030(3) 0.0081(3) 0.0126(8) Uani 1 1 d .
N5 N -0.0075(7) 0.4804(4) 0.1259(3) 0.0182(9) Uani 1 1 d .
N6 N 0.7990(6) 0.0794(3) 0.0317(3) 0.0100(7) Uani 1 1 d .
C1 C 0.0450(8) 0.0605(4) -0.1876(4) 0.0164(10) Uani 1 1 d .
H1 H 0.0544 -0.0079 -0.1794 0.020 Uiso 1 1 calc R
C2 C 0.0552(9) 0.1229(5) -0.2708(4) 0.0204(11) Uani 1 1 d .
H2 H 0.0738 0.0968 -0.3173 0.024 Uiso 1 1 calc R
C3 C 0.0369(10) 0.2257(5) -0.2836(4) 0.0219(12) Uani 1 1 d .
C4 C 0.0172(10) 0.2622(5) -0.2129(4) 0.0244(13) Uani 1 1 d .
H4 H 0.0081 0.3304 -0.2199 0.029 Uiso 1 1 calc R
C5 C 0.0114(9) 0.1957(4) -0.1315(4) 0.0179(11) Uani 1 1 d .
H5 H -0.0003 0.2206 -0.0842 0.022 Uiso 1 1 calc R
C6 C 0.0334(10) 0.2899(6) -0.3693(5) 0.0274(14) Uani 1 1 d .
C7 C 0.0239(11) 0.3361(6) -0.4430(5) 0.0285(14) Uani 1 1 d .
C8 C 0.2953(7) 0.1390(4) 0.0334(3) 0.0095(8) Uani 1 1 d .
C9 C 0.6939(7) 0.3368(4) 0.0266(3) 0.0103(8) Uani 1 1 d .
C10 C 0.3041(7) 0.3427(4) 0.0183(4) 0.0111(9) Uani 1 1 d .
C11 C 0.6842(7) 0.1348(4) 0.0376(4) 0.0112(9) Uani 1 1 d .
C12 C 0.1507(10) 0.4846(5) 0.1623(4) 0.0224(12) Uani 1 1 d .
H12 H 0.2618 0.5011 0.1265 0.027 Uiso 1 1 calc R
C13 C 0.1564(11) 0.4658(5) 0.2498(5) 0.0268(14) Uani 1 1 d .
H13 H 0.2678 0.4718 0.2716 0.032 Uiso 1 1 calc R
C14 C -0.0079(11) 0.4377(5) 0.3044(5) 0.0261(13) Uani 1 1 d .
C15 C -0.1727(11) 0.4332(5) 0.2686(5) 0.0264(13) Uani 1 1 d .
H15 H -0.2848 0.4155 0.3035 0.032 Uiso 1 1 calc R
C16 C -0.1670(9) 0.4554(5) 0.1796(4) 0.0209(11) Uani 1 1 d .
H16 H -0.2776 0.4531 0.1562 0.025 Uiso 1 1 calc R
C17 C -0.0036(12) 0.4101(6) 0.3962(5) 0.0309(15) Uani 1 1 d .
C18 C 0.0111(12) 0.3792(6) 0.4714(5) 0.0287(14) Uani 1 1 d .
C19 C 0.0315(11) 0.1485(6) 0.3844(5) 0.0296(15) Uani 1 1 d .
C20 C 0.0879(13) 0.1290(6) 0.4681(5) 0.0344(17) Uani 1 1 d .
H20 H 0.0059 0.0955 0.5154 0.041 Uiso 1 1 calc R
C21 C 0.2595(13) 0.1585(7) 0.4801(5) 0.0383(18) Uani 1 1 d .
H21 H 0.2937 0.1444 0.5353 0.046 Uiso 1 1 calc R
C22 C 0.3849(12) 0.2099(6) 0.4100(6) 0.0343(16) Uani 1 1 d .
H22 H 0.5012 0.2304 0.4190 0.041 Uiso 1 1 calc R
C23 C 0.3378(12) 0.2303(6) 0.3284(6) 0.0351(17) Uani 1 1 d .
H23 H 0.4228 0.2639 0.2824 0.042 Uiso 1 1 calc R
C24 C 0.1613(10) 0.2007(5) 0.3135(5) 0.0258(13) Uani 1 1 d .
C25 C 0.1066(14) 0.2202(6) 0.2298(5) 0.0364(18) Uani 1 1 d .
H25 H 0.1891 0.2541 0.1828 0.044 Uiso 1 1 calc R
C26 C -0.0631(13) 0.1904(6) 0.2168(5) 0.0338(17) Uani 1 1 d .
H26 H -0.0950 0.2036 0.1613 0.041 Uiso 1 1 calc R
C27 C -0.1920(13) 0.1393(7) 0.2871(7) 0.041(2) Uani 1 1 d .
H27 H -0.3082 0.1190 0.2779 0.049 Uiso 1 1 calc R
C28 C -0.1446(12) 0.1201(7) 0.3689(6) 0.0355(17) Uani 1 1 d .
H28 H -0.2306 0.0877 0.4150 0.043 Uiso 1 1 calc R
C29 C 0.5724(9) 0.2129(5) 0.6627(4) 0.0234(12) Uani 1 1 d .
C30 C 0.6197(12) 0.1416(6) 0.6177(5) 0.0323(16) Uani 1 1 d .
H30 H 0.6383 0.1622 0.5581 0.039 Uiso 1 1 calc R
C31 C 0.6386(12) 0.0432(7) 0.6600(6) 0.0360(17) Uani 1 1 d .
H31 H 0.6725 -0.0020 0.6293 0.043 Uiso 1 1 calc R
C32 C 0.6062(12) 0.0101(6) 0.7508(6) 0.0361(17) Uani 1 1 d .
H32 H 0.6169 -0.0570 0.7794 0.043 Uiso 1 1 calc R
C33 C 0.5590(10) 0.0771(6) 0.7968(5) 0.0278(14) Uani 1 1 d .
H33 H 0.5375 0.0546 0.8563 0.033 Uiso 1 1 calc R
C34 C 0.5430(10) 0.1798(6) 0.7542(5) 0.0255(13) Uani 1 1 d .
C35 C 0.4949(12) 0.2503(7) 0.7996(6) 0.0373(18) Uani 1 1 d .
H35 H 0.4751 0.2297 0.8592 0.045 Uiso 1 1 calc R
C36 C 0.4772(13) 0.3492(8) 0.7563(7) 0.044(2) Uani 1 1 d .
H36 H 0.4483 0.3953 0.7867 0.053 Uiso 1 1 calc R
C37 C 0.5027(13) 0.3811(7) 0.6654(7) 0.042(2) Uani 1 1 d .
H37 H 0.4852 0.4476 0.6367 0.050 Uiso 1 1 calc R
C38 C 0.5525(13) 0.3159(6) 0.6196(6) 0.0374(18) Uani 1 1 d .
H38 H 0.5736 0.3385 0.5602 0.045 Uiso 1 1 calc R

loop_
_atom_site_aniso_label
_atom_site_aniso_U_11
_atom_site_aniso_U_22
_atom_site_aniso_U_33
_atom_site_aniso_U_23
_atom_site_aniso_U_13
_atom_site_aniso_U_12
Pt 0.00319(8) 0.00362(8) 0.01013(9) -0.00234(6) -0.00156(5) 0.00053(5)
Fe2 0.0027(4) 0.0024(4) 0.0082(4) -0.0014(3) -0.0017(3) 0.0008(3)
Fe1 0.0029(4) 0.0024(4) 0.0078(4) -0.0015(3) -0.0017(3) 0.0005(3)
N1 0.0096(18) 0.017(2) 0.010(2) 0.0015(16) -0.0015(15) -0.0001(16)
N2 0.0094(18) 0.0061(17) 0.015(2) -0.0048(15) -0.0021(15) 0.0008(14)
N3 0.0059(17) 0.0073(17) 0.017(2) -0.0031(15) -0.0027(15) 0.0011(14)
N4 0.0098(18) 0.0069(18) 0.023(2) -0.0061(16) -0.0066(16) 0.0023(14)
N5 0.020(2) 0.022(2) 0.013(2) -0.0059(18) 0.0002(18) 0.0003(19)
N6 0.0071(17) 0.0099(18) 0.015(2) -0.0075(15) -0.0016(15) 0.0016(14)
C1 0.018(2) 0.010(2) 0.021(3) -0.0047(19) 0.000(2) 0.0016(18)
C2 0.025(3) 0.021(3) 0.015(3) -0.003(2) -0.002(2) 0.002(2)
C3 0.026(3) 0.021(3) 0.016(3) -0.001(2) -0.003(2) 0.001(2)
C4 0.033(3) 0.017(3) 0.020(3) 0.000(2) -0.004(3) 0.002(2)
C5 0.023(3) 0.013(2) 0.017(3) -0.004(2) -0.005(2) 0.003(2)
C6 0.028(3) 0.027(3) 0.026(3) -0.004(3) -0.005(3) 0.001(3)
C7 0.034(4) 0.026(3) 0.024(3) -0.005(3) -0.004(3) 0.004(3)
C8 0.0072(19) 0.009(2) 0.013(2) -0.0041(17) -0.0025(16) 0.0019(15)
C9 0.0058(19) 0.011(2) 0.015(2) -0.0037(17) -0.0028(16) 0.0013(16)
C10 0.0075(19) 0.0050(19) 0.022(3) -0.0043(17) -0.0058(18) 0.0015(15)
C11 0.0061(19) 0.010(2) 0.020(2) -0.0079(18) -0.0011(17) -0.0018(16)
C12 0.026(3) 0.022(3) 0.019(3) -0.005(2) -0.006(2) 0.002(2)
C13 0.037(4) 0.021(3) 0.022(3) -0.003(2) -0.013(3) 0.001(3)
C14 0.038(4) 0.016(3) 0.024(3) -0.005(2) -0.009(3) 0.007(3)
C15 0.030(3) 0.024(3) 0.023(3) -0.004(2) 0.001(3) 0.006(3)
C16 0.020(3) 0.024(3) 0.017(3) -0.004(2) -0.001(2) 0.001(2)
C17 0.042(4) 0.025(3) 0.026(3) -0.007(3) -0.007(3) 0.003(3)
C18 0.040(4) 0.024(3) 0.022(3) -0.004(2) -0.005(3) 0.003(3)
C19 0.035(4) 0.025(3) 0.026(3) -0.004(3) -0.002(3) 0.012(3)
C20 0.043(4) 0.036(4) 0.021(3) -0.004(3) 0.001(3) 0.011(3)
C21 0.044(5) 0.047(5) 0.027(4) -0.012(3) -0.010(3) 0.013(4)
C22 0.031(4) 0.031(4) 0.041(4) -0.008(3) -0.009(3) 0.003(3)
C23 0.030(4) 0.033(4) 0.040(4) -0.008(3) 0.002(3) 0.003(3)
C24 0.032(3) 0.019(3) 0.025(3) -0.004(2) -0.002(3) 0.009(2)
C25 0.054(5) 0.023(3) 0.031(4) -0.008(3) -0.001(3) 0.012(3)
C26 0.050(5) 0.028(4) 0.028(4) -0.011(3) -0.016(3) 0.011(3)
C27 0.039(4) 0.040(5) 0.053(5) -0.020(4) -0.022(4) 0.012(4)
C28 0.037(4) 0.034(4) 0.035(4) -0.008(3) -0.004(3) 0.006(3)
C29 0.021(3) 0.028(3) 0.022(3) -0.008(2) -0.002(2) 0.002(2)
C30 0.041(4) 0.034(4) 0.024(3) -0.011(3) -0.007(3) 0.003(3)
C31 0.037(4) 0.037(4) 0.038(4) -0.016(3) -0.009(3) 0.007(3)
C32 0.039(4) 0.031(4) 0.037(4) -0.005(3) -0.012(3) 0.002(3)
C33 0.023(3) 0.030(3) 0.025(3) 0.001(3) -0.003(2) -0.002(3)
C34 0.020(3) 0.028(3) 0.026(3) -0.005(3) -0.003(2) 0.000(2)
C35 0.033(4) 0.052(5) 0.030(4) -0.017(4) -0.002(3) 0.004(4)
C36 0.038(5) 0.050(5) 0.049(5) -0.025(4) 0.001(4) 0.002(4)
C37 0.040(5) 0.035(4) 0.051(5) -0.010(4) -0.011(4) 0.006(4)
C38 0.046(5) 0.026(4) 0.034(4) 0.001(3) -0.005(4) -0.001(3)

loop_
_atom_type_symbol
_atom_type_description
_atom_type_scat_dispersion_real
_atom_type_scat_dispersion_imag
_atom_type_scat_source
C C 0.0033 0.0016 'International Tables Vol C Tables 4.2.6.8 and 6.1.1.4'
H H 0.0000 0.0000 'International Tables Vol C Tables 4.2.6.8 and 6.1.1.4'
N N 0.0061 0.0033 'International Tables Vol C Tables 4.2.6.8 and 6.1.1.4'
Fe Fe 0.3463 0.8444 'International Tables Vol C Tables 4.2.6.8 and 6.1.1.4'
Pt Pt -1.7033 8.3905 'International Tables Vol C Tables 4.2.6.8 and 6.1.1.4'

loop_
_geom_angle_atom_site_label_1
_geom_angle_atom_site_label_2
_geom_angle_atom_site_label_3
_geom_angle
_geom_angle_site_symmetry_1
_geom_angle_site_symmetry_3
N1 Fe1 N1 180.0(3) . 2
N2 Fe1 N1 88.24(19) . .
N2 Fe1 N1 91.76(19) 2 .
N2 Fe1 N1 88.24(19) 2 2
N2 Fe1 N1 91.76(19) . 2
N6 Fe1 N1 91.8(2) 2_655 .
N6 Fe1 N1 88.2(2) 1_455 .
N6 Fe1 N1 88.2(2) 2_655 2
N6 Fe1 N1 91.8(2) 1_455 2
N2 Fe1 N2 180.0(3) 2 .
N2 Fe1 N6 90.93(18) 2 2_655
N2 Fe1 N6 89.07(18) . 2_655
N2 Fe1 N6 89.07(18) 2 1_455
N2 Fe1 N6 90.93(18) . 1_455
N6 Fe1 N6 180.0(3) 2_655 1_455
N3 Fe2 N3 180.00(19) 1_455 2_665
N3 Fe2 N4 90.54(18) 1_455 .
N3 Fe2 N4 89.46(18) 2_665 .
N3 Fe2 N4 89.46(18) 1_455 2_565
N3 Fe2 N4 90.54(18) 2_665 2_565
N4 Fe2 N4 180.000(1) . 2_565
N3 Fe2 N5 89.3(2) 1_455 2_565
N3 Fe2 N5 90.7(2) 2_665 2_565
N4 Fe2 N5 91.2(2) . 2_565
N4 Fe2 N5 88.8(2) 2_565 2_565
N3 Fe2 N5 90.7(2) 1_455 .
N3 Fe2 N5 89.3(2) 2_665 .
N4 Fe2 N5 88.8(2) . .
N4 Fe2 N5 91.2(2) 2_565 .
N5 Fe2 N5 180.000(1) 2_565 .
C8 Pt C9 177.6(2) . .
C8 Pt C11 90.8(2) . .
C9 Pt C11 88.8(2) . .
C8 Pt C10 89.0(2) . .
C9 Pt C10 91.2(2) . .
C11 Pt C10 175.8(2) . .
C1 N1 C5 117.8(5) . .
C1 N1 Fe1 121.0(4) . .
C5 N1 Fe1 121.2(4) . .
C8 N2 Fe1 171.0(4) . .
C9 N3 Fe2 175.0(5) . 1_655
C10 N4 Fe2 175.6(5) . .
C16 N5 C12 116.8(6) . .
C16 N5 Fe2 122.0(4) . .
C12 N5 Fe2 121.0(4) . .
C11 N6 Fe1 169.6(5) . 1_655
N1 C1 C2 123.0(5) . .
C1 C2 C3 118.9(6) . .
C4 C3 C2 118.8(6) . .
C4 C3 C6 121.9(6) . .
C2 C3 C6 119.2(6) . .
C3 C4 C5 119.2(6) . .
N1 C5 C4 122.2(6) . .
C7 C6 C3 173.8(8) . .
C6 C7 C18 174.0(8) . 1_554
N2 C8 Pt 175.5(5) . .
N3 C9 Pt 177.6(5) . .
N4 C10 Pt 178.1(5) . .
N6 C11 Pt 173.1(5) . .
N5 C12 C13 123.9(7) . .
C14 C13 C12 118.6(7) . .
C13 C14 C15 118.6(7) . .
C13 C14 C17 119.7(7) . .
C15 C14 C17 121.6(7) . .
C14 C15 C16 119.2(7) . .
N5 C16 C15 122.9(6) . .
C18 C17 C14 173.2(8) . .
C17 C18 C7 175.3(9) . 1_556
C28 C19 C20 123.3(8) . .
C28 C19 C24 119.1(7) . .
C20 C19 C24 117.6(8) . .
C21 C20 C19 121.3(8) . .
C20 C21 C22 120.5(8) . .
C23 C22 C21 120.5(8) . .
C22 C23 C24 120.5(8) . .
C23 C24 C25 122.4(8) . .
C23 C24 C19 119.6(7) . .
C25 C24 C19 118.0(7) . .
C26 C25 C24 121.5(8) . .
C25 C26 C27 120.5(8) . .
C28 C27 C26 119.6(8) . .
C27 C28 C19 121.2(9) . .
C30 C29 C34 118.5(7) . .
C30 C29 C38 122.2(7) . .
C34 C29 C38 119.2(7) . .
C31 C30 C29 121.5(7) . .
C30 C31 C32 119.9(8) . .
C33 C32 C31 120.4(8) . .
C32 C33 C34 120.5(7) . .
C33 C34 C35 121.9(7) . .
C33 C34 C29 119.1(7) . .
C35 C34 C29 118.9(7) . .
C36 C35 C34 120.5(8) . .
C35 C36 C37 120.2(9) . .
C38 C37 C36 121.0(9) . .
C37 C38 C29 120.1(8) . .

loop_
_geom_bond_atom_site_label_1
_geom_bond_atom_site_label_2
_geom_bond_distance
_geom_bond_site_symmetry_2
Fe1 N1 2.001(5) .
Fe1 N1 2.001(5) 2
Fe1 N2 1.934(4) 2
Fe1 N2 1.934(4) .
Fe1 N6 1.944(4) 2_655
Fe1 N6 1.944(4) 1_455
Fe2 N3 1.935(4) 1_455
Fe2 N3 1.935(4) 2_665
Fe2 N4 1.938(4) .
Fe2 N4 1.938(4) 2_565
Fe2 N5 1.996(5) 2_565
Fe2 N5 1.996(5) .
Pt C8 1.984(5) .
Pt C9 1.985(5) .
Pt C10 1.990(5) .
Pt C11 1.986(5) .
N1 C1 1.340(8) .
N1 C5 1.374(7) .
N2 C8 1.158(7) .
N3 C9 1.155(7) .
N3 Fe2 1.935(4) 1_655
N4 C10 1.155(7) .
N5 C16 1.354(8) .
N5 C12 1.358(8) .
N6 C11 1.151(7) .
N6 Fe1 1.944(4) 1_655
C1 C2 1.389(8) .
C2 C3 1.400(9) .
C3 C4 1.386(10) .
C3 C6 1.439(9) .
C4 C5 1.389(9) .
C6 C7 1.206(10) .
C7 C18 1.373(10) 1_554
C12 C13 1.388(9) .
C13 C14 1.392(11) .
C14 C15 1.396(11) .
C14 C17 1.447(10) .
C15 C16 1.397(9) .
C17 C18 1.201(10) .
C18 C7 1.373(10) 1_556
C19 C28 1.406(12) .
C19 C20 1.426(11) .
C19 C24 1.430(11) .
C20 C21 1.361(13) .
C21 C22 1.402(13) .
C22 C23 1.367(12) .
C23 C24 1.412(12) .
C24 C25 1.421(11) .
C25 C26 1.355(13) .
C26 C27 1.417(14) .
C27 C28 1.372(13) .
C29 C30 1.419(10) .
C29 C34 1.430(10) .
C29 C38 1.427(11) .
C30 C31 1.366(12) .
C31 C32 1.419(13) .
C32 C33 1.380(12) .
C33 C34 1.418(10) .
C34 C35 1.415(11) .
C35 C36 1.376(14) .
C36 C37 1.418(14) .
C37 C38 1.360(13) .
